data_1550119
loop_
_publ_author_name
'Dandela, Rambabu'
'Tothadi, Srinu'
'Marelli, Udaya Kiran'
'Nangia, Ashwini'

_publ_section_title
;
 Systematic synthesis of a 6-component organic-salt alloy of naftopidil,
 and pentanary, quaternary and ternary multicomponent crystals
;
_journal_issue 6
_journal_name_full IUCrJ
_journal_page_first
;
;
_journal_paper_doi 10.1107/S2052252518014057
_journal_volume 5
_journal_year 2018
_chemical_formula_sum 'C31 H34 N2 O7'
_chemical_formula_weight 546.60
_chemical_name_common
'Naftopidil_2, 3-Dihydroxybenzoic acid_2, 4-Dihydroxybenzoic acid_2, 6-Dihydroxybenzoic acid_Salt alloy'
_space_group_crystal_system monoclinic
_space_group_IT_number 14
_space_group_name_Hall '-P 2ybc'
_space_group_name_H-M_alt 'P 1 21/c 1'
_symmetry_space_group_name_Hall '-P 2ybc'
_symmetry_space_group_name_H-M 'P 1 21/c 1'
_atom_sites_solution_hydrogens mixed
_audit_creation_method SHELXL-2016/6
_cell_angle_alpha 90.00(3)
_cell_angle_beta 93.90(3)
_cell_angle_gamma 90.00(3)
_cell_formula_units_Z 4
_cell_length_a 11.319(2)
_cell_length_b 17.672(4)
_cell_length_c 13.391(3)
_cell_measurement_reflns_used 9874
_cell_measurement_temperature 100(2)
_cell_measurement_theta_max 26.35
_cell_measurement_theta_min 2.56
_cell_volume 2672.4(10)
_computing_structure_refinement 'SHELXL-2016/6 (Sheldrick, 2016)'
_computing_structure_solution 'SHELXT 2014/5 (Sheldrick, 2014)'
_diffrn_ambient_temperature 100(2)
_diffrn_measured_fraction_theta_full 0.988
_diffrn_measured_fraction_theta_max 0.990
_diffrn_measurement_device_type 'Bruker APEX-II CCD'
_diffrn_measurement_method '\f and \w scans'
_diffrn_radiation_type MoK\a
_diffrn_radiation_wavelength 0.71073
_diffrn_reflns_av_R_equivalents 0.0395
_diffrn_reflns_av_unetI/netI 0.0192
_diffrn_reflns_Laue_measured_fraction_full 0.988
_diffrn_reflns_Laue_measured_fraction_max 0.990
_diffrn_reflns_limit_h_max 14
_diffrn_reflns_limit_h_min -13
_diffrn_reflns_limit_k_max 22
_diffrn_reflns_limit_k_min -22
_diffrn_reflns_limit_l_max 16
_diffrn_reflns_limit_l_min -16
_diffrn_reflns_number 48278
_diffrn_reflns_point_group_measured_fraction_full 0.988
_diffrn_reflns_point_group_measured_fraction_max 0.990
_diffrn_reflns_theta_full 25.242
_diffrn_reflns_theta_max 26.334
_diffrn_reflns_theta_min 2.305
_exptl_absorpt_coefficient_mu 0.096
_exptl_crystal_colour colourless
_exptl_crystal_density_diffrn 1.359
_exptl_crystal_description plate
_exptl_crystal_F_000 1160
_refine_diff_density_max 0.277
_refine_diff_density_min -0.329
_refine_diff_density_rms 0.050
_refine_ls_extinction_method none
_refine_ls_goodness_of_fit_ref 1.191
_refine_ls_hydrogen_treatment mixed
_refine_ls_matrix_type full
_refine_ls_number_parameters 395
_refine_ls_number_reflns 5387
_refine_ls_number_restraints 0
_refine_ls_restrained_S_all 1.191
_refine_ls_R_factor_all 0.0783
_refine_ls_R_factor_gt 0.0718
_refine_ls_shift/su_max 0.000
_refine_ls_shift/su_mean 0.000
_refine_ls_structure_factor_coef Fsqd
_refine_ls_weighting_details 'w=1/[\s^2^(Fo^2^)+4.1944P] where P=(Fo^2^+2Fc^2^)/3'
_refine_ls_weighting_scheme calc
_refine_ls_wR_factor_gt 0.1509
_refine_ls_wR_factor_ref 0.1541
_reflns_Friedel_coverage 0.000
_reflns_number_gt 4822
_reflns_number_total 5387
_reflns_threshold_expression 'I > 2\s(I)'
_cod_data_source_file ed5016.cif
_cod_data_source_block 1456
_cod_database_code 1550119
_shelx_shelxl_version_number 2016/6
_shelx_space_group_comment
;
The symmetry employed for this shelxl refinement is uniquely defined
by the following loop, which should always be used as a source of
symmetry information in preference to the above space-group names.
They are only intended as comments.
;

loop_
_space_group_symop_operation_xyz
'x, y, z'
'-x, y+1/2, -z+1/2'
'-x, -y, -z'
'x, -y-1/2, z-1/2'

loop_
_atom_site_label
_atom_site_type_symbol
_atom_site_fract_x
_atom_site_fract_y
_atom_site_fract_z
_atom_site_U_iso_or_equiv
_atom_site_adp_type
_atom_site_occupancy
_atom_site_site_symmetry_order
_atom_site_calc_flag
_atom_site_refinement_flags_posn
_atom_site_refinement_flags_adp
_atom_site_refinement_flags_occupancy
_atom_site_disorder_assembly
_atom_site_disorder_group
C4A C 0.5187(3) -0.02832(16) 0.3486(2) 0.0411(7) Uani 0.46 1 d . . P A 1
C5A C 0.4080(3) -0.04162(16) 0.30503(19) 0.0411(7) Uani 0.2 1 d . . P A 1
C7A C 0.3438(3) 0.07984(17) 0.3574(2) 0.0474(8) Uani 0.34 1 d . . P A 1
O4 O 0.6059(4) -0.0740(2) 0.3477(3) 0.0340(9) Uani 0.46 1 d . . P A 1
H4 H 0.586377 -0.116002 0.370894 0.051 Uiso 0.46 1 calc R U P A 1
O5 O 0.3619(9) -0.0998(5) 0.2494(7) 0.038(2) Uani 0.2 1 d . . P A 1
H5 H 0.401053 -0.139298 0.263017 0.057 Uiso 0.2 1 calc R U P A 1
O6 O 0.2819(6) 0.1301(4) 0.3540(6) 0.059(2) Uani 0.34 1 d . . P A 1
H6 H 0.266037 0.142401 0.293955 0.089 Uiso 0.34 1 calc R U P A 1
C4B C 0.5187(3) -0.02832(16) 0.3486(2) 0.0411(7) Uani 0.54 1 d . . P A 2
H4B H 0.578667 -0.065744 0.345850 0.049 Uiso 0.54 1 calc R U P A 2
C5B C 0.4080(3) -0.04162(16) 0.30503(19) 0.0411(7) Uani 0.8 1 d . . P A 2
H5B H 0.391535 -0.088433 0.272075 0.049 Uiso 0.8 1 calc R U P A 2
C7B C 0.3438(3) 0.07984(17) 0.3574(2) 0.0474(8) Uani 0.66 1 d . . P A 2
H7B H 0.282928 0.116658 0.359795 0.057 Uiso 0.66 1 calc R U P A 2
O7 O 0.20012(17) 0.56045(10) 0.54541(14) 0.0365(4) Uani 1 1 d . . . . .
O9 O 0.78811(19) 0.24065(11) 0.68841(15) 0.0455(5) Uani 1 1 d . . . . .
O8 O 0.5420(2) 0.23210(11) 0.69615(17) 0.0512(6) Uani 1 1 d . . . . .
H8 H 0.556801 0.210199 0.642743 0.077 Uiso 1 1 calc R U . . .
O2 O 0.5842(2) 0.17546(12) 0.50400(17) 0.0555(6) Uani 1 1 d . . . . .
O1 O 0.3999(2) 0.21524(12) 0.46590(17) 0.0553(6) Uani 1 1 d . . . . .
N006 N 0.3099(2) 0.44637(12) 0.45642(15) 0.0321(5) Uani 1 1 d . . . . .
O3 O 0.6558(2) 0.05055(15) 0.43765(17) 0.0583(6) Uani 1 1 d . . . . .
H3 H 0.661385 0.092684 0.466615 0.087 Uiso 1 1 calc R U . . .
N008 N 0.4882(2) 0.34663(12) 0.54758(16) 0.0328(5) Uani 1 1 d . . . . .
C9 C 0.1498(2) 0.53952(14) 0.45343(19) 0.0321(6) Uani 1 1 d . . . . .
C18 C 0.4010(3) 0.38696(14) 0.60742(19) 0.0346(6) Uani 1 1 d . . . . .
H18A H 0.435713 0.435465 0.632029 0.041 Uiso 1 1 calc R U . . .
H18B H 0.384470 0.355838 0.666332 0.041 Uiso 1 1 calc R U . . .
C14 C 0.2069(2) 0.47945(14) 0.40602(19) 0.0322(6) Uani 1 1 d . . . . .
C10 C 0.0518(2) 0.57447(15) 0.4054(2) 0.0359(6) Uani 1 1 d . . . . .
H10 H 0.013420 0.614579 0.437629 0.043 Uiso 1 1 calc R U . . .
C32 C 0.9586(3) 0.19015(15) 0.6247(2) 0.0358(6) Uani 1 1 d . . . . .
C20 C 0.6066(3) 0.34001(14) 0.6025(2) 0.0359(6) Uani 1 1 d . . . . .
H20A H 0.640345 0.391354 0.612506 0.043 Uiso 1 1 calc R U . . .
H20B H 0.659696 0.311274 0.560642 0.043 Uiso 1 1 calc R U . . .
C31 C 0.8879(3) 0.14879(16) 0.5530(2) 0.0370(6) Uani 1 1 d . . . . .
H31 H 0.804070 0.152649 0.551928 0.044 Uiso 1 1 calc R U . . .
C19 C 0.2865(3) 0.40245(15) 0.5465(2) 0.0352(6) Uani 1 1 d . . . . .
H19A H 0.247849 0.353981 0.526587 0.042 Uiso 1 1 calc R U . . .
H19B H 0.232198 0.431096 0.587386 0.042 Uiso 1 1 calc R U . . .
C13 C 0.1627(3) 0.45759(15) 0.3110(2) 0.0376(6) Uani 1 1 d . . . . .
H13 H 0.200277 0.417523 0.278045 0.045 Uiso 1 1 calc R U . . .
C17 C 0.5011(3) 0.38562(15) 0.44915(19) 0.0360(6) Uani 1 1 d . . . . .
H17A H 0.549921 0.353819 0.407134 0.043 Uiso 1 1 calc R U . . .
H17B H 0.542841 0.434335 0.461204 0.043 Uiso 1 1 calc R U . . .
C16 C 0.3830(3) 0.40019(16) 0.3940(2) 0.0376(6) Uani 1 1 d . . . . .
C50 C 0.1437(3) 0.62123(16) 0.5953(2) 0.0407(7) Uani 1 1 d . . . . .
H50A H 0.142039 0.666526 0.553029 0.061 Uiso 1 1 calc R U . . .
H50B H 0.188073 0.632029 0.659126 0.061 Uiso 1 1 calc R U . . .
H50C H 0.062518 0.606571 0.607827 0.061 Uiso 1 1 calc R U . . .
C23 C 0.9088(3) 0.23499(14) 0.6993(2) 0.0399(7) Uani 1 1 d . . . . .
C12 C 0.0646(3) 0.49288(16) 0.2627(2) 0.0392(6) Uani 1 1 d . . . . .
H12 H 0.035894 0.477135 0.197692 0.047 Uiso 1 1 calc R U . . .
C6 C 0.3196(3) 0.01198(17) 0.3083(2) 0.0450(7) Uani 1 1 d . . . . .
H6A H 0.243124 0.002470 0.277205 0.054 Uiso 0.2 1 calc R U P A 1
H6B H 0.243124 0.002470 0.277205 0.054 Uiso 0.8 1 calc R U P A 2
C11 C 0.0095(3) 0.55111(15) 0.3106(2) 0.0397(6) Uani 1 1 d . . . . .
H11 H -0.057679 0.575296 0.278383 0.048 Uiso 1 1 calc R U . . .
C27 C 1.0841(3) 0.18537(16) 0.6242(2) 0.0409(7) Uani 1 1 d . . . . .
C3 C 0.5439(3) 0.04095(18) 0.3974(2) 0.0435(7) Uani 1 1 d . . . . .
C30 C 0.9384(3) 0.10314(18) 0.4850(2) 0.0416(7) Uani 1 1 d . . . . .
H30 H 0.889503 0.074362 0.438671 0.050 Uiso 1 1 calc R U . . .
C1 C 0.4807(4) 0.16710(18) 0.4609(2) 0.0516(9) Uani 1 1 d . . . . .
C21 C 0.6047(3) 0.30127(15) 0.7039(2) 0.0412(7) Uani 1 1 d . . . . .
H21 H 0.561191 0.335295 0.748504 0.049 Uiso 1 1 calc R U . . .
C2 C 0.4559(3) 0.09537(15) 0.4034(2) 0.0422(7) Uani 1 1 d . . . . .
C22 C 0.7286(3) 0.29203(16) 0.7507(2) 0.0461(8) Uani 1 1 d . . . . .
H22A H 0.769889 0.341437 0.754354 0.055 Uiso 1 1 calc R U . . .
H22B H 0.726720 0.271421 0.819359 0.055 Uiso 1 1 calc R U . . .
C29 C 1.0625(3) 0.09876(18) 0.4836(2) 0.0446(7) Uani 1 1 d . . . . .
H29 H 1.097303 0.067438 0.435964 0.054 Uiso 1 1 calc R U . . .
C26 C 1.1551(3) 0.22348(17) 0.7003(3) 0.0526(8) Uani 1 1 d . . . . .
H26 H 1.238965 0.222855 0.699418 0.063 Uiso 1 1 calc R U . . .
C28 C 1.1331(3) 0.13972(18) 0.5510(2) 0.0461(7) Uani 1 1 d . . . . .
H28 H 1.216643 0.137341 0.548371 0.055 Uiso 1 1 calc R U . . .
C24 C 0.9783(3) 0.26783(16) 0.7754(2) 0.0510(8) Uani 1 1 d . . . . .
H24 H 0.943506 0.294598 0.827523 0.061 Uiso 1 1 calc R U . . .
C25 C 1.1023(4) 0.26095(17) 0.7747(3) 0.0587(9) Uani 1 1 d . . . . .
H25 H 1.150763 0.283076 0.827569 0.070 Uiso 1 1 calc R U . . .
H16A H 0.341(3) 0.349(2) 0.376(3) 0.070 Uiso 1 1 d . U . . .
H16B H 0.400(3) 0.429(2) 0.336(3) 0.070 Uiso 1 1 d . U . . .
H008 H 0.459(3) 0.2996(19) 0.533(2) 0.043(9) Uiso 1 1 d . . . . .

loop_
_atom_site_aniso_label
_atom_site_aniso_U_11
_atom_site_aniso_U_22
_atom_site_aniso_U_33
_atom_site_aniso_U_23
_atom_site_aniso_U_13
_atom_site_aniso_U_12
C4A 0.0582(19) 0.0369(15) 0.0289(13) -0.0013(11) 0.0093(13) -0.0028(14)
C5A 0.065(2) 0.0336(14) 0.0252(13) -0.0002(11) 0.0049(13) -0.0133(14)
C7A 0.074(2) 0.0360(16) 0.0326(15) 0.0035(12) 0.0035(14) -0.0103(16)
O4 0.041(2) 0.030(2) 0.031(2) -0.0016(17) 0.0044(17) 0.0090(18)
O5 0.056(6) 0.023(4) 0.034(5) -0.002(4) 0.002(4) 0.000(4)
O6 0.047(4) 0.056(4) 0.073(5) -0.020(4) -0.008(4) 0.037(3)
C4B 0.0582(19) 0.0369(15) 0.0289(13) -0.0013(11) 0.0093(13) -0.0028(14)
C5B 0.065(2) 0.0336(14) 0.0252(13) -0.0002(11) 0.0049(13) -0.0133(14)
C7B 0.074(2) 0.0360(16) 0.0326(15) 0.0035(12) 0.0035(14) -0.0103(16)
O7 0.0459(11) 0.0289(9) 0.0356(10) -0.0076(8) 0.0086(8) 0.0049(8)
O9 0.0570(14) 0.0340(11) 0.0457(12) -0.0101(9) 0.0062(10) 0.0086(9)
O8 0.0760(16) 0.0260(10) 0.0541(13) 0.0084(9) 0.0231(12) 0.0049(10)
O2 0.0691(16) 0.0429(12) 0.0570(14) -0.0202(11) 0.0220(12) -0.0210(11)
O1 0.0845(18) 0.0283(11) 0.0546(14) -0.0047(10) 0.0157(12) -0.0044(11)
N006 0.0433(13) 0.0253(11) 0.0290(11) 0.0002(9) 0.0129(9) 0.0037(9)
O3 0.0566(14) 0.0678(16) 0.0520(13) -0.0264(12) 0.0139(11) -0.0161(12)
N008 0.0494(14) 0.0188(10) 0.0318(11) 0.0015(9) 0.0150(10) 0.0035(9)
C9 0.0377(14) 0.0245(12) 0.0352(13) -0.0010(10) 0.0101(11) -0.0044(10)
C18 0.0505(17) 0.0240(12) 0.0312(13) 0.0017(10) 0.0176(12) 0.0060(11)
C14 0.0404(15) 0.0235(12) 0.0338(13) 0.0011(10) 0.0109(11) -0.0017(11)
C10 0.0394(15) 0.0241(12) 0.0454(15) 0.0006(11) 0.0113(12) -0.0022(11)
C32 0.0473(16) 0.0252(13) 0.0348(14) 0.0108(11) 0.0022(12) 0.0026(11)
C20 0.0497(17) 0.0217(12) 0.0376(14) -0.0004(10) 0.0127(12) 0.0027(11)
C31 0.0409(15) 0.0377(15) 0.0324(13) 0.0050(11) 0.0016(11) 0.0064(12)
C19 0.0476(16) 0.0249(12) 0.0352(14) 0.0009(11) 0.0173(12) 0.0007(11)
C13 0.0516(17) 0.0261(13) 0.0363(14) -0.0027(11) 0.0130(12) -0.0029(12)
C17 0.0530(17) 0.0253(12) 0.0321(13) 0.0029(10) 0.0209(12) 0.0046(12)
C16 0.0520(17) 0.0306(14) 0.0318(14) -0.0010(11) 0.0155(12) 0.0055(12)
C50 0.0509(17) 0.0300(14) 0.0425(16) -0.0080(12) 0.0130(13) 0.0062(12)
C23 0.0584(19) 0.0192(12) 0.0420(15) 0.0047(11) 0.0018(13) 0.0010(12)
C12 0.0480(17) 0.0327(14) 0.0370(15) 0.0015(12) 0.0036(12) -0.0087(12)
C6 0.0600(19) 0.0423(16) 0.0326(14) 0.0019(12) 0.0009(13) -0.0063(14)
C11 0.0434(16) 0.0294(14) 0.0464(16) 0.0066(12) 0.0043(13) -0.0075(12)
C27 0.0471(17) 0.0290(14) 0.0460(16) 0.0162(12) -0.0008(13) -0.0038(12)
C3 0.0550(18) 0.0487(17) 0.0279(13) -0.0069(12) 0.0111(12) -0.0227(15)
C30 0.0436(16) 0.0482(17) 0.0329(14) 0.0020(12) 0.0029(12) 0.0065(13)
C1 0.083(3) 0.0378(17) 0.0363(16) -0.0044(13) 0.0226(16) -0.0258(17)
C21 0.065(2) 0.0226(13) 0.0373(15) 0.0012(11) 0.0156(14) 0.0108(13)
C2 0.070(2) 0.0271(13) 0.0312(14) -0.0009(11) 0.0179(14) -0.0112(13)
C22 0.076(2) 0.0262(14) 0.0374(15) -0.0024(12) 0.0092(15) 0.0125(14)
C29 0.0472(17) 0.0517(18) 0.0359(15) 0.0078(13) 0.0095(13) 0.0092(14)
C26 0.056(2) 0.0315(15) 0.069(2) 0.0098(15) -0.0061(17) -0.0108(14)
C28 0.0395(16) 0.0495(18) 0.0502(18) 0.0178(15) 0.0082(14) 0.0025(14)
C24 0.078(2) 0.0235(14) 0.0505(18) -0.0018(13) -0.0028(16) -0.0013(14)
C25 0.075(3) 0.0274(15) 0.072(2) -0.0025(15) -0.0123(19) -0.0128(15)

loop_
_atom_type_symbol
_atom_type_description
_atom_type_scat_dispersion_real
_atom_type_scat_dispersion_imag
_atom_type_scat_source
C C 0.0033 0.0016 'International Tables Vol C Tables 4.2.6.8 and 6.1.1.4'
H H 0.0000 0.0000 'International Tables Vol C Tables 4.2.6.8 and 6.1.1.4'
N N 0.0061 0.0033 'International Tables Vol C Tables 4.2.6.8 and 6.1.1.4'
O O 0.0106 0.0060 'International Tables Vol C Tables 4.2.6.8 and 6.1.1.4'

loop_
_geom_angle_atom_site_label_1
_geom_angle_atom_site_label_2
_geom_angle_atom_site_label_3
_geom_angle
O4 C4A C5A 125.1(3)
O4 C4A C3 115.0(3)
C5A C4A C3 119.9(3)
O5 C5A C4A 132.4(5)
O5 C5A C6 106.6(5)
C4A C5A C6 120.9(3)
O6 C7A C6 124.0(5)
O6 C7A C2 113.9(5)
C6 C7A C2 121.5(3)
C4A O4 H4 109.5
C5A O5 H5 109.5
C7A O6 H6 109.5
C5B C4B C3 119.9(3)
C5B C4B H4B 120.1
C3 C4B H4B 120.1
C4B C5B C6 120.9(3)
C4B C5B H5B 119.5
C6 C5B H5B 119.5
C6 C7B C2 121.5(3)
C6 C7B H7B 119.2
C2 C7B H7B 119.2
C9 O7 C50 116.6(2)
C23 O9 C22 119.4(2)
C21 O8 H8 109.5
C14 N006 C16 115.6(2)
C14 N006 C19 114.6(2)
C16 N006 C19 108.3(2)
C3 O3 H3 109.5
C20 N008 C18 112.2(2)
C20 N008 C17 109.4(2)
C18 N008 C17 111.02(19)
C20 N008 H008 109(2)
C18 N008 H008 108(2)
C17 N008 H008 106(2)
O7 C9 C10 124.4(2)
O7 C9 C14 115.5(2)
C10 C9 C14 120.1(2)
N008 C18 C19 111.8(2)
N008 C18 H18A 109.3
C19 C18 H18A 109.3
N008 C18 H18B 109.3
C19 C18 H18B 109.3
H18A C18 H18B 107.9
C13 C14 C9 118.1(3)
C13 C14 N006 123.3(2)
C9 C14 N006 118.5(2)
C9 C10 C11 120.4(3)
C9 C10 H10 119.8
C11 C10 H10 119.8
C31 C32 C27 119.1(3)
C31 C32 C23 122.2(3)
C27 C32 C23 118.7(3)
N008 C20 C21 114.2(2)
N008 C20 H20A 108.7
C21 C20 H20A 108.7
N008 C20 H20B 108.7
C21 C20 H20B 108.7
H20A C20 H20B 107.6
C30 C31 C32 120.9(3)
C30 C31 H31 119.5
C32 C31 H31 119.5
N006 C19 C18 110.1(2)
N006 C19 H19A 109.6
C18 C19 H19A 109.6
N006 C19 H19B 109.6
C18 C19 H19B 109.6
H19A C19 H19B 108.2
C14 C13 C12 121.8(3)
C14 C13 H13 119.1
C12 C13 H13 119.1
N008 C17 C16 111.9(2)
N008 C17 H17A 109.2
C16 C17 H17A 109.2
N008 C17 H17B 109.2
C16 C17 H17B 109.2
H17A C17 H17B 107.9
N006 C16 C17 109.4(2)
N006 C16 H16A 110(2)
C17 C16 H16A 110(2)
N006 C16 H16B 108(2)
C17 C16 H16B 106(2)
H16A C16 H16B 113(3)
O7 C50 H50A 109.5
O7 C50 H50B 109.5
H50A C50 H50B 109.5
O7 C50 H50C 109.5
H50A C50 H50C 109.5
H50B C50 H50C 109.5
O9 C23 C24 124.4(3)
O9 C23 C32 114.0(3)
C24 C23 C32 121.5(3)
C11 C12 C13 119.2(3)
C11 C12 H12 120.4
C13 C12 H12 120.4
C5B C6 C7B 119.3(3)
C5A C6 C7A 119.3(3)
C5A C6 H6A 120.4
C7A C6 H6A 120.4
C5B C6 H6B 120.4
C7B C6 H6B 120.4
C12 C11 C10 120.5(3)
C12 C11 H11 119.8
C10 C11 H11 119.8
C28 C27 C32 118.4(3)
C28 C27 C26 122.6(3)
C32 C27 C26 118.9(3)
O3 C3 C2 123.0(3)
O3 C3 C4B 116.6(3)
C2 C3 C4B 120.3(3)
O3 C3 C4A 116.6(3)
C2 C3 C4A 120.3(3)
C31 C30 C29 120.2(3)
C31 C30 H30 119.9
C29 C30 H30 119.9
O1 C1 O2 123.1(3)
O1 C1 C2 119.3(3)
O2 C1 C2 117.6(3)
O8 C21 C22 112.7(2)
O8 C21 C20 111.1(2)
C22 C21 C20 110.5(3)
O8 C21 H21 107.4
C22 C21 H21 107.4
C20 C21 H21 107.4
C3 C2 C7A 118.1(3)
C3 C2 C7B 118.1(3)
C3 C2 C1 120.3(3)
C7A C2 C1 121.6(3)
C7B C2 C1 121.6(3)
O9 C22 C21 106.7(2)
O9 C22 H22A 110.4
C21 C22 H22A 110.4
O9 C22 H22B 110.4
C21 C22 H22B 110.4
H22A C22 H22B 108.6
C28 C29 C30 120.0(3)
C28 C29 H29 120.0
C30 C29 H29 120.0
C25 C26 C27 119.8(3)
C25 C26 H26 120.1
C27 C26 H26 120.1
C29 C28 C27 121.4(3)
C29 C28 H28 119.3
C27 C28 H28 119.3
C23 C24 C25 118.6(3)
C23 C24 H24 120.7
C25 C24 H24 120.7
C26 C25 C24 122.1(3)
C26 C25 H25 118.9
C24 C25 H25 118.9

loop_
_geom_bond_atom_site_label_1
_geom_bond_atom_site_label_2
_geom_bond_distance
C4A O4 1.275(5)
C4A C5A 1.366(4)
C4A C3 1.408(4)
C5A O5 1.354(9)
C5A C6 1.380(4)
C7A O6 1.130(6)
C7A C6 1.386(4)
C7A C2 1.399(5)
O4 H4 0.8400
O5 H5 0.8400
O6 H6 0.8400
C4B C5B 1.366(4)
C4B C3 1.408(4)
C4B H4B 0.9500
C5B C6 1.380(4)
C5B H5B 0.9500
C7B C6 1.386(4)
C7B C2 1.399(5)
C7B H7B 0.9500
O7 C9 1.372(3)
O7 C50 1.437(3)
O9 C23 1.367(4)
O9 C22 1.432(3)
O8 C21 1.413(4)
O8 H8 0.8400
O2 C1 1.280(4)
O1 C1 1.254(4)
N006 C14 1.431(3)
N006 C16 1.465(3)
N006 C19 1.473(3)
O3 C3 1.354(4)
O3 H3 0.8400
N008 C20 1.489(4)
N008 C18 1.494(3)
N008 C17 1.503(3)
N008 H008 0.91(3)
C9 C10 1.389(4)
C9 C14 1.416(4)
C18 C19 1.509(4)
C18 H18A 0.9900
C18 H18B 0.9900
C14 C13 1.391(4)
C10 C11 1.389(4)
C10 H10 0.9500
C32 C31 1.411(4)
C32 C27 1.423(4)
C32 C23 1.422(4)
C20 C21 1.522(4)
C20 H20A 0.9900
C20 H20B 0.9900
C31 C30 1.370(4)
C31 H31 0.9500
C19 H19A 0.9900
C19 H19B 0.9900
C13 C12 1.393(4)
C13 H13 0.9500
C17 C16 1.505(4)
C17 H17A 0.9900
C17 H17B 0.9900
C16 H16A 1.04(4)
C16 H16B 0.96(4)
C50 H50A 0.9800
C50 H50B 0.9800
C50 H50C 0.9800
C23 C24 1.374(4)
C12 C11 1.383(4)
C12 H12 0.9500
C6 H6A 0.9500
C6 H6B 0.9500
C11 H11 0.9500
C27 C28 1.412(4)
C27 C26 1.424(4)
C3 C2 1.391(5)
C30 C29 1.409(4)
C30 H30 0.9500
C1 C2 1.500(4)
C21 C22 1.505(5)
C21 H21 1.0000
C22 H22A 0.9900
C22 H22B 0.9900
C29 C28 1.370(5)
C29 H29 0.9500
C26 C25 1.367(5)
C26 H26 0.9500
C28 H28 0.9500
C24 C25 1.410(5)
C24 H24 0.9500
C25 H25 0.9500
